data_7045744
loop_
_publ_author_name
'Zhang, Song-Lin'
'Xiao, Chang'
'Wan, Hai-Xing'

_publ_section_title
;
 Diverse copper(iii) trifluoromethyl complexes with mono-, bi- and
 tridentate ligands and their versatile reactivity.
;
_journal_issue 14
_journal_name_full 'Dalton transactions (Cambridge, England : 2003)'
_journal_page_first 4779
_journal_page_last 4784
_journal_paper_doi 10.1039/c8dt00291f
_journal_volume 47
_journal_year 2018
_chemical_formula_moiety 'C11 H12 Cu F9 N2 O'
_chemical_formula_sum 'C11 H12 Cu F9 N2 O'
_chemical_formula_weight 422.77
_space_group_crystal_system orthorhombic
_space_group_IT_number 62
_space_group_name_Hall '-P 2ac 2n'
_space_group_name_H-M_alt 'P n m a'
_symmetry_space_group_name_Hall '-P 2ac 2n'
_symmetry_space_group_name_H-M 'P n m a'
_atom_sites_solution_hydrogens geom
_audit_creation_method SHELXL-2014/7
_audit_update_record
;
2018-02-26 deposited with the CCDC.
2018-02-27 downloaded from the CCDC.
;
_cell_angle_alpha 90
_cell_angle_beta 90
_cell_angle_gamma 90
_cell_formula_units_Z 4
_cell_length_a 19.9959(11)
_cell_length_b 8.1241(5)
_cell_length_c 10.0188(6)
_cell_measurement_reflns_used 3878
_cell_measurement_temperature 273(2)
_cell_measurement_theta_max 26.31
_cell_measurement_theta_min 3.06
_cell_volume 1627.54(17)
_computing_cell_refinement 'Bruker SAINT'
_computing_data_collection 'Bruker APEX2'
_computing_data_reduction 'Bruker SAINT'
_computing_molecular_graphics 'Bruker SHELXTL'
_computing_publication_material 'Bruker SHELXTL'
_computing_structure_refinement 'SHELXL-2014/7 (Sheldrick, 2014)'
_computing_structure_solution 'SHELXT 2014/4 (Sheldrick, 2014)'
_diffrn_ambient_temperature 273(2)
_diffrn_measured_fraction_theta_full 0.989
_diffrn_measured_fraction_theta_max 0.989
_diffrn_measurement_device_type 'Bruker APEX-II CCD'
_diffrn_measurement_method '\f and \w scans'
_diffrn_radiation_type MoK\a
_diffrn_radiation_wavelength 0.71073
_diffrn_reflns_av_R_equivalents 0.0282
_diffrn_reflns_av_unetI/netI 0.0262
_diffrn_reflns_Laue_measured_fraction_full 0.989
_diffrn_reflns_Laue_measured_fraction_max 0.989
_diffrn_reflns_limit_h_max 24
_diffrn_reflns_limit_h_min -21
_diffrn_reflns_limit_k_max 9
_diffrn_reflns_limit_k_min -9
_diffrn_reflns_limit_l_max 11
_diffrn_reflns_limit_l_min -12
_diffrn_reflns_number 6400
_diffrn_reflns_point_group_measured_fraction_full 0.989
_diffrn_reflns_point_group_measured_fraction_max 0.989
_diffrn_reflns_theta_full 25.242
_diffrn_reflns_theta_max 25.492
_diffrn_reflns_theta_min 3.818
_exptl_absorpt_coefficient_mu 1.438
_exptl_absorpt_correction_type multi-scan
_exptl_absorpt_process_details 'Jacobson, R. (1998) Private communication'
_exptl_crystal_colour yellow
_exptl_crystal_density_diffrn 1.725
_exptl_crystal_description block
_exptl_crystal_F_000 840
_exptl_crystal_size_max 0.300
_exptl_crystal_size_mid 0.250
_exptl_crystal_size_min 0.200
_exptl_transmission_factor_max 0.7454
_exptl_transmission_factor_min 0.5599
_refine_diff_density_max 0.396
_refine_diff_density_min -0.573
_refine_diff_density_rms 0.062
_refine_ls_extinction_method none
_refine_ls_goodness_of_fit_ref 1.109
_refine_ls_hydrogen_treatment constr
_refine_ls_matrix_type full
_refine_ls_number_parameters 131
_refine_ls_number_reflns 1606
_refine_ls_number_restraints 0
_refine_ls_restrained_S_all 1.109
_refine_ls_R_factor_all 0.0510
_refine_ls_R_factor_gt 0.0442
_refine_ls_shift/su_max 0.001
_refine_ls_shift/su_mean 0.000
_refine_ls_structure_factor_coef Fsqd
_refine_ls_weighting_details 'w=1/[\s^2^(Fo^2^)+(0.1000P)^2^+0.3451P] where P=(Fo^2^+2Fc^2^)/3'
_refine_ls_weighting_scheme calc
_refine_ls_wR_factor_gt 0.1393
_refine_ls_wR_factor_ref 0.1435
_reflns_Friedel_coverage 0.000
_reflns_number_gt 1395
_reflns_number_total 1606
_reflns_threshold_expression 'I > 2\s(I)'
_cod_data_source_file c8dt00291f2.cif
_cod_data_source_block t
_cod_depositor_comments 'Adding full bibliography for 7045744--7045745.cif.'
_cod_database_code 7045744
_shelx_shelxl_version_number 2014/7
_shelx_space_group_comment
;
The symmetry employed for this shelxl refinement is uniquely defined
by the following loop, which should always be used as a source of
symmetry information in preference to the above space-group names.
They are only intended as comments.
;
_shelx_estimated_absorpt_t_min 0.672
_shelx_estimated_absorpt_t_max 0.762

loop_
_space_group_symop_operation_xyz
'x, y, z'
'-x+1/2, -y, z+1/2'
'-x, y+1/2, -z'
'x+1/2, -y+1/2, -z+1/2'
'-x, -y, -z'
'x-1/2, y, -z-1/2'
'x, -y-1/2, z'
'-x-1/2, y-1/2, z-1/2'

loop_
_atom_site_label
_atom_site_type_symbol
_atom_site_fract_x
_atom_site_fract_y
_atom_site_fract_z
_atom_site_U_iso_or_equiv
_atom_site_adp_type
_atom_site_occupancy
_atom_site_site_symmetry_order
_atom_site_calc_flag
_atom_site_refinement_flags_posn
_atom_site_refinement_flags_adp
_atom_site_refinement_flags_occupancy
Cu1 Cu 0.34510(2) 0.2500 1.13013(5) 0.0408(3) Uani 1 2 d S T P
F1 F 0.40187(16) -0.0635(4) 1.0899(4) 0.1176(11) Uani 1 1 d . . .
F2 F 0.3284(2) -0.0580(4) 1.2450(4) 0.1307(13) Uani 1 1 d . . .
F3 F 0.29867(15) -0.0487(3) 1.0420(3) 0.0996(10) Uani 1 1 d . . .
F4 F 0.48129(19) 0.2500 1.1277(4) 0.150(3) Uani 1 2 d S T P
F5 F 0.44315(18) 0.1253(5) 1.2960(3) 0.1313(13) Uani 1 1 d . . .
O1 O 0.35660(17) 0.2500 0.9108(4) 0.0700(12) Uani 1 2 d S T P
N1 N 0.2471(2) 0.2500 1.1286(3) 0.0467(9) Uani 1 2 d S T P
N2 N 0.4093(2) 0.2500 0.7138(4) 0.0589(11) Uani 1 2 d S T P
C1 C 0.2117(2) 0.2500 1.0164(5) 0.0627(14) Uani 1 2 d S T P
H1 H 0.2340 0.2500 0.9350 0.075 Uiso 1 2 calc R U P
C2 C 0.1428(3) 0.2500 1.0173(6) 0.088(2) Uani 1 2 d S T P
H2 H 0.1188 0.2500 0.9379 0.106 Uiso 1 2 calc R U P
C3 C 0.1108(3) 0.2500 1.1368(6) 0.104(3) Uani 1 2 d S T P
H3 H 0.0643 0.2500 1.1395 0.125 Uiso 1 2 calc R U P
C4 C 0.1463(3) 0.2500 1.2528(7) 0.095(2) Uani 1 2 d S T P
H4 H 0.1246 0.2500 1.3349 0.114 Uiso 1 2 calc R U P
C5 C 0.2152(3) 0.2500 1.2457(5) 0.0641(14) Uani 1 2 d S T P
H5 H 0.2400 0.2500 1.3243 0.077 Uiso 1 2 calc R U P
C6 C 0.3446(2) 0.0091(5) 1.1286(4) 0.0705(13) Uani 1 1 d . . .
C7 C 0.4319(3) 0.2500 1.2131(6) 0.0718(15) Uani 1 2 d S T P
C8 C 0.4078(3) 0.2500 0.8427(5) 0.0661(14) Uani 1 2 d S T P
H8 H 0.4485 0.2500 0.8875 0.079 Uiso 1 2 calc R U P
C9 C 0.4720(4) 0.2500 0.6413(7) 0.101(3) Uani 1 2 d S T P
H9A H 0.4632 0.2500 0.5472 0.151 Uiso 1 2 calc R U P
H9B H 0.4972 0.3465 0.6644 0.151 Uiso 0.5 1 calc R U P
H9C H 0.4972 0.1535 0.6644 0.151 Uiso 0.5 1 calc R U P
C10 C 0.3472(3) 0.2500 0.6400(7) 0.104(4) Uani 1 2 d S T P
H10A H 0.3507 0.3246 0.5660 0.156 Uiso 0.5 1 calc R U P
H10B H 0.3114 0.2844 0.6975 0.156 Uiso 0.5 1 calc R U P
H10C H 0.3383 0.1410 0.6075 0.156 Uiso 0.5 1 calc R U P

loop_
_atom_site_aniso_label
_atom_site_aniso_U_11
_atom_site_aniso_U_22
_atom_site_aniso_U_33
_atom_site_aniso_U_23
_atom_site_aniso_U_13
_atom_site_aniso_U_12
Cu1 0.0356(4) 0.0503(4) 0.0364(4) 0.000 -0.00530(18) 0.000
F1 0.092(2) 0.0787(17) 0.182(3) -0.026(2) -0.003(2) 0.0333(16)
F2 0.190(4) 0.0826(18) 0.119(2) 0.0515(19) 0.013(2) -0.006(2)
F3 0.097(2) 0.0690(15) 0.133(2) -0.0315(16) -0.0024(17) -0.0191(14)
F4 0.0362(19) 0.322(9) 0.091(3) 0.000 -0.0055(18) 0.000
F5 0.123(2) 0.145(3) 0.125(3) 0.034(2) -0.075(2) 0.019(2)
O1 0.0469(19) 0.120(4) 0.0427(17) 0.000 0.0088(15) 0.000
N1 0.039(2) 0.064(2) 0.0369(19) 0.000 0.0033(14) 0.000
N2 0.047(2) 0.087(3) 0.0422(19) 0.000 0.0082(17) 0.000
C1 0.037(2) 0.117(4) 0.034(2) 0.000 0.0016(18) 0.000
C2 0.032(3) 0.174(8) 0.057(3) 0.000 -0.002(2) 0.000
C3 0.032(3) 0.209(10) 0.072(4) 0.000 0.012(3) 0.000
C4 0.056(3) 0.173(8) 0.055(3) 0.000 0.022(3) 0.000
C5 0.050(3) 0.105(4) 0.037(2) 0.000 0.005(2) 0.000
C6 0.075(3) 0.050(2) 0.086(3) 0.0007(19) -0.002(2) 0.0064(17)
C7 0.054(3) 0.101(4) 0.060(3) 0.000 -0.022(3) 0.000
C8 0.045(3) 0.105(4) 0.048(2) 0.000 0.000(2) 0.000
C9 0.064(4) 0.169(8) 0.069(4) 0.000 0.023(3) 0.000
C10 0.075(5) 0.188(11) 0.050(4) 0.000 -0.008(3) 0.000

loop_
_atom_type_symbol
_atom_type_description
_atom_type_scat_dispersion_real
_atom_type_scat_dispersion_imag
_atom_type_scat_source
C C 0.0033 0.0016 'International Tables Vol C Tables 4.2.6.8 and 6.1.1.4'
H H 0.0000 0.0000 'International Tables Vol C Tables 4.2.6.8 and 6.1.1.4'
N N 0.0061 0.0033 'International Tables Vol C Tables 4.2.6.8 and 6.1.1.4'
O O 0.0106 0.0060 'International Tables Vol C Tables 4.2.6.8 and 6.1.1.4'
F F 0.0171 0.0103 'International Tables Vol C Tables 4.2.6.8 and 6.1.1.4'
Cu Cu 0.3201 1.2651 'International Tables Vol C Tables 4.2.6.8 and 6.1.1.4'

loop_
_geom_angle_atom_site_label_1
_geom_angle_atom_site_label_2
_geom_angle_atom_site_label_3
_geom_angle
_geom_angle_site_symmetry_1
_geom_angle_site_symmetry_3
C7 Cu1 C6 90.47(13) . 7_565
C7 Cu1 C6 90.46(12) . .
C6 Cu1 C6 178.9(3) 7_565 .
C7 Cu1 N1 154.9(2) . .
C6 Cu1 N1 89.69(12) 7_565 .
C6 Cu1 N1 89.70(12) . .
C7 Cu1 O1 109.6(2) . .
C6 Cu1 O1 89.59(13) 7_565 .
C6 Cu1 O1 89.59(13) . .
N1 Cu1 O1 95.52(13) . .
C8 O1 Cu1 129.7(4) . .
C1 N1 C5 119.2(4) . .
C1 N1 Cu1 122.7(3) . .
C5 N1 Cu1 118.1(3) . .
C8 N2 C10 119.4(5) . .
C8 N2 C9 121.5(5) . .
C10 N2 C9 119.1(5) . .
N1 C1 C2 121.9(4) . .
N1 C1 H1 119.1 . .
C2 C1 H1 119.1 . .
C3 C2 C1 118.5(5) . .
C3 C2 H2 120.8 . .
C1 C2 H2 120.8 . .
C2 C3 C4 120.5(5) . .
C2 C3 H3 119.8 . .
C4 C3 H3 119.8 . .
C3 C4 C5 118.5(5) . .
C3 C4 H4 120.8 . .
C5 C4 H4 120.8 . .
N1 C5 C4 121.5(5) . .
N1 C5 H5 119.3 . .
C4 C5 H5 119.3 . .
F2 C6 F1 106.3(4) . .
F2 C6 F3 104.9(4) . .
F1 C6 F3 104.0(4) . .
F2 C6 Cu1 113.9(3) . .
F1 C6 Cu1 115.9(3) . .
F3 C6 Cu1 110.9(3) . .
F4 C7 F5 106.3(4) . .
F4 C7 F5 106.3(4) . 7_565
F5 C7 F5 99.3(5) . 7_565
F4 C7 Cu1 113.5(4) . .
F5 C7 Cu1 115.0(3) . .
F5 C7 Cu1 115.0(3) 7_565 .
O1 C8 N2 125.0(5) . .
O1 C8 H8 117.5 . .
N2 C8 H8 117.5 . .
N2 C9 H9A 109.5 . .
N2 C9 H9B 109.5 . .
H9A C9 H9B 109.5 . .
N2 C9 H9C 109.5 . .
H9A C9 H9C 109.5 . .
H9B C9 H9C 109.5 . .
N2 C10 H10A 109.5 . .
N2 C10 H10B 109.5 . .
H10A C10 H10B 109.5 . .
N2 C10 H10C 109.5 . .
H10A C10 H10C 109.5 . .
H10B C10 H10C 109.5 . .

loop_
_geom_bond_atom_site_label_1
_geom_bond_atom_site_label_2
_geom_bond_distance
_geom_bond_site_symmetry_2
Cu1 C7 1.924(5) .
Cu1 C6 1.957(4) 7_565
Cu1 C6 1.957(4) .
Cu1 N1 1.959(4) .
Cu1 O1 2.210(4) .
F1 C6 1.346(5) .
F2 C6 1.327(6) .
F3 C6 1.347(5) .
F4 C7 1.307(7) .
F5 C7 1.329(5) .
O1 C8 1.229(6) .
N1 C1 1.329(6) .
N1 C5 1.336(6) .
N2 C8 1.292(7) .
N2 C10 1.445(7) .
N2 C9 1.449(7) .
C1 C2 1.377(6) .
C1 H1 0.9300 .
C2 C3 1.357(8) .
C2 H2 0.9300 .
C3 C4 1.361(9) .
C3 H3 0.9300 .
C4 C5 1.380(7) .
C4 H4 0.9300 .
C5 H5 0.9300 .
C7 F5 1.329(5) 7_565
C8 H8 0.9300 .
C9 H9A 0.9600 .
C9 H9B 0.9600 .
C9 H9C 0.9600 .
C10 H10A 0.9600 .
C10 H10B 0.9600 .
C10 H10C 0.9600 .
